data_4104696
loop_
_publ_author_name
'Dongqing Wu'
'Wojciech Pisula'
'Volker Enkelmann'
'Xinliang Feng'
'Klaus M\"ullen'

_publ_section_title
;
 Controllable Columnar Organization of Positively Charged Polycyclic
 Aromatic Hydrocarbons by Choice of Counterions
;
_journal_name_full 'Journal of the American Chemical Society'
_journal_page_first 9620
_journal_page_last 9621
_journal_paper_doi 10.1021/ja902420u
_journal_volume 131
_journal_year 2009
_chemical_formula_sum 'C29 H18 B F4 N'
_space_group_IT_number 14
_symmetry_cell_setting monoclinic
_symmetry_Int_Tables_number 14
_symmetry_space_group_name_Hall '-P 2yab'
_symmetry_space_group_name_H-M 'P 1 21/a 1'
_cell_angle_alpha 90
_cell_angle_beta 107.2069(12)
_cell_angle_gamma 90
_cell_formula_units_Z 8
_cell_length_a 16.6728(5)
_cell_length_b 13.8710(5)
_cell_length_c 18.4067(6)
_cell_volume 4066.4(2)
_cod_data_source_file ja902420u_si_002.cif
_cod_data_source_block wud1
_cod_original_cell_volume 4066.36
_cod_original_sg_symbol_H-M 'P 21/a'
_cod_original_formula_sum 'C29 H18 N B F4'
_cod_database_code 4104696

loop_
_symmetry_equiv_pos_site_id
_symmetry_equiv_pos_as_xyz
1 x,y,z
2 -x,-y,-z
3 1/2-x,1/2+y,-z
4 1/2+x,1/2-y,z

loop_
_atom_site_label
_atom_site_type_symbol
_atom_site_fract_x
_atom_site_fract_y
_atom_site_fract_z
N31 N 0.64148(12) 0.26077(14) 0.47232(12)
C31 C 0.66077(16) 0.17734(18) 0.43517(15)
C32 C 0.69136(15) 0.18818(18) 0.37168(14)
C33 C 0.70917(16) 0.10522(18) 0.33591(16)
C34 C 0.69601(16) 0.0154(2) 0.36159(16)
C35 C 0.66739(16) 0.0044(2) 0.42383(16)
C36 C 0.64972(15) 0.08433(18) 0.46264(16)
C37 C 0.70283(15) 0.28348(18) 0.34298(15)
C38 C 0.68194(16) 0.36476(19) 0.37956(16)
C39 C 0.68951(16) 0.45681(19) 0.35072(15)
C40 C 0.71982(15) 0.46835(19) 0.28975(15)
C41 C 0.74332(16) 0.38890(19) 0.25503(16)
C42 C 0.73402(15) 0.2979(2) 0.28090(15)
C43 C 0.65229(15) 0.35288(17) 0.44594(15)
C44 C 0.63430(16) 0.43251(17) 0.48329(16)
C45 C 0.60446(16) 0.42616(18) 0.54584(16)
C46 C 0.59366(16) 0.33314(18) 0.57021(16)
C47 C 0.61066(14) 0.25176(17) 0.53441(14)
C48 C 0.59469(15) 0.15540(18) 0.56075(15)
C49 C 0.61623(16) 0.07339(18) 0.52614(15)
C50 C 0.60246(16) -0.01793(19) 0.55376(16)
C51 C 0.56766(17) -0.0265(2) 0.61293(16)
C52 C 0.54465(17) 0.05569(18) 0.64539(16)
C53 C 0.55768(15) 0.14488(19) 0.61948(15)
C54 C 0.58651(15) 0.51378(18) 0.58470(14)
C55 C 0.59369(16) 0.60576(18) 0.55605(16)
C56 C 0.57753(15) 0.68760(19) 0.59205(15)
C57 C 0.55499(15) 0.6794(2) 0.65842(15)
C58 C 0.54762(17) 0.58937(19) 0.68763(16)
C59 C 0.56214(16) 0.50718(19) 0.65123(15)
H331 H 0.7297 0.1111 0.2931
H341 H 0.7071 -0.0405 0.3363
H351 H 0.6598 -0.0583 0.4414
H391 H 0.6726 0.5116 0.3734
H401 H 0.7254 0.5313 0.2715
H411 H 0.7657 0.3977 0.2136
H421 H 0.7487 0.2436 0.2561
H441 H 0.6419 0.4946 0.4645
H461 H 0.5738 0.3253 0.6132
H501 H 0.6175 -0.0741 0.5313
H511 H 0.5596 -0.0887 0.6312
H521 H 0.5194 0.0493 0.6851
H531 H 0.5420 0.2008 0.6418
H551 H 0.6095 0.6117 0.5107
H561 H 0.5820 0.7493 0.5713
H571 H 0.5448 0.7358 0.6836
H581 H 0.5322 0.5841 0.7332
H591 H 0.5556 0.4455 0.6711
F1 F 0.71263 0.69323 0.3678
F2 F 0.58062 0.66222 0.3734
F3 F 0.60943 0.80521 0.32495
F4 F 0.66159 0.77408 0.45217
B1 B 0.64163 0.7337 0.37941
N1 N 0.87824 0.74424 0.0015
C1 C 0.86468 0.65209 0.0312
C2 C 0.87664 0.56746 -0.00673
C3 C 0.85966 0.4792 0.02153
C4 C 0.8336 0.4731 0.08605
C5 C 0.82414 0.55651 0.12356
C6 C 0.83846 0.64733 0.09738
C7 C 0.9071 0.5721 -0.07319
C8 C 0.92548 0.66267 -0.09773
C9 C 0.96029 0.6682 -0.15885
C10 C 0.97217 0.58655 -0.19641
C11 C 0.94958 0.4969 -0.17484
C12 C 0.91868 0.48993 -0.11297
C13 C 0.90737 0.7504 -0.06187
C14 C 0.91726 0.83992 -0.09048
C15 C 0.90212 0.92568 -0.0585
C16 C 0.87475 0.91718 0.0056
C17 C 0.86182 0.82928 0.03577
C18 C 0.83228 0.82386 0.10283
C19 C 0.8228 0.73459 0.13507
C20 C 0.79769 0.7327 0.20156
C21 C 0.77817 0.81587 0.23291
C22 C 0.78492 0.9044 0.19973
C23 C 0.81189 0.90845 0.13569
C24 C 0.91414 1.02157 -0.08948
C25 C 0.94742 1.0298 -0.15063
C26 C 0.95557 1.1194 -0.18226
C27 C 0.93248 1.2018 -0.15116
C28 C 0.90144 1.19538 -0.08998
C29 C 0.89185 1.10627 -0.05899
H31 H 0.8651 0.4219 -0.0049
H41 H 0.8235 0.4121 0.1052
H51 H 0.807 0.5524 0.1683
H91 H 0.9745 0.7295 -0.1745
H101 H 0.9971 0.5912 -0.2365
H111 H 0.9552 0.4407 -0.2025
H121 H 0.9043 0.4286 -0.0975
H141 H 0.9357 0.8431 -0.1346
H161 H 0.8641 0.9744 0.0296
H201 H 0.795 0.6724 0.2253
H211 H 0.7597 0.8127 0.277
H221 H 0.7715 0.962 0.2215
H231 H 0.8165 0.969 0.1131
H251 H 0.9644 0.9733 -0.1713
H261 H 0.9771 1.124 -0.2245
H271 H 0.9383 1.2629 -0.1724
H281 H 0.8861 1.2525 -0.069
H291 H 0.8693 1.1028 -0.0173
F11 F 0.8669 0.26763 0.17948
F12 F 0.80865 0.23928 0.05324
F13 F 0.77262 0.1467 0.14112
F14 F 0.90247 0.13244 0.1252
B11 B 0.83718 0.1965 0.12459
